data_2017323
loop_
_publ_author_name
'Rauscher, Japheth F.'
'Condron, Cathie L.'
'Beault, Tanya'
'Kauzlarich, Susan M.'
'Jensen, Newell'
'Klavins, Peter'
'MaQuilon, Samuel'
'Fisk, Zachary'
'Olmstead, Marilyn M.'

_publ_section_title
;
 Flux growth and structure of two compounds with the EuIn~2~P~2~
 structure type, <i>A</i>In~2~P~2~ (<i>A</i> = Ca and Sr), and a new
 structure type, BaIn~2~P~2~
;
_journal_coeditor_code FA3198
_journal_issue 10
_journal_name_full 'Acta Crystallographica Section C'
_journal_page_first i69
_journal_page_last i73
_journal_paper_doi 10.1107/S0108270109035987
_journal_volume 65
_journal_year 2009
_chemical_formula_iupac 'Ca In2 P2'
_chemical_formula_moiety '2(In P), Ca'
_chemical_formula_sum 'Ca In2 P2'
_chemical_formula_weight 331.66
_chemical_name_common CaIn~2~P~2~
_chemical_name_systematic
;
calcium indium phosphide
;
_space_group_IT_number 194
_symmetry_cell_setting hexagonal
_symmetry_space_group_name_Hall '-P 6c 2c'
_symmetry_space_group_name_H-M 'P 63/m m c'
_atom_sites_solution_primary direct
_atom_sites_solution_secondary difmap
_audit_creation_method SHELXL-97
_cell_angle_alpha 90.00
_cell_angle_beta 90.00
_cell_angle_gamma 120.00
_cell_formula_units_Z 2
_cell_length_a 4.0220(17)
_cell_length_b 4.0220(17)
_cell_length_c 17.408(8)
_cell_measurement_reflns_used 814
_cell_measurement_temperature 90(2)
_cell_measurement_theta_max 28.6
_cell_measurement_theta_min 2.3
_cell_volume 243.87(18)
_computing_cell_refinement 'SAINT (Bruker, 2003)'
_computing_data_collection 'SMART (Bruker, 2003)'
_computing_data_reduction 'SAINT (Bruker, 2003)'
_computing_molecular_graphics 'SHELXTL (Sheldrick, 2008)'
_computing_publication_material 'SHELXL97 (Sheldrick, 2008)'
_computing_structure_refinement 'SHELXL97 (Sheldrick, 2008)'
_computing_structure_solution 'SHELXS97 (Sheldrick, 2008)'
_diffrn_ambient_temperature 90(2)
_diffrn_detector_area_resol_mean 8.3
_diffrn_measured_fraction_theta_full 1.00
_diffrn_measured_fraction_theta_max 1.00
_diffrn_measurement_device_type 'Bruker SMART 1000'
_diffrn_measurement_method \w
_diffrn_radiation_monochromator graphite
_diffrn_radiation_source 'sealed tube'
_diffrn_radiation_type MoK\a
_diffrn_radiation_wavelength 0.71073
_diffrn_reflns_av_R_equivalents 0.0554
_diffrn_reflns_av_sigmaI/netI 0.0201
_diffrn_reflns_limit_h_max 5
_diffrn_reflns_limit_h_min -5
_diffrn_reflns_limit_k_max 5
_diffrn_reflns_limit_k_min -5
_diffrn_reflns_limit_l_max 24
_diffrn_reflns_limit_l_min -24
_diffrn_reflns_number 3448
_diffrn_reflns_theta_full 30.51
_diffrn_reflns_theta_max 30.51
_diffrn_reflns_theta_min 2.34
_exptl_absorpt_coefficient_mu 10.965
_exptl_absorpt_correction_T_max 0.268
_exptl_absorpt_correction_T_min 0.021
_exptl_absorpt_correction_type multi-scan
_exptl_absorpt_process_details '(SADABS; Sheldrick, 2003)'
_exptl_crystal_colour black
_exptl_crystal_density_diffrn 4.517
_exptl_crystal_density_method 'not measured'
_exptl_crystal_description plate
_exptl_crystal_F_000 296
_exptl_crystal_size_max 0.42
_exptl_crystal_size_mid 0.40
_exptl_crystal_size_min 0.12
_refine_diff_density_max 1.143
_refine_diff_density_min -2.149
_refine_ls_extinction_coef 0.012(2)
_refine_ls_extinction_expression Fc^*^=kFc[1+0.001xFc^2^\l^3^/sin(2\q)]^-1/4^
_refine_ls_extinction_method 'SHELXL97 (Sheldrick, 2008)'
_refine_ls_goodness_of_fit_ref 1.266
_refine_ls_matrix_type full
_refine_ls_number_parameters 10
_refine_ls_number_reflns 179
_refine_ls_number_restraints 0
_refine_ls_restrained_S_all 1.266
_refine_ls_R_factor_all 0.0359
_refine_ls_R_factor_gt 0.0280
_refine_ls_shift/su_max 0.000
_refine_ls_shift/su_mean 0.000
_refine_ls_structure_factor_coef Fsqd
_refine_ls_weighting_details 'calc w=1/[\s^2^(Fo^2^)+(0.0336P)^2^+2.2105P] where P=(Fo^2^+2Fc^2^)/3'
_refine_ls_weighting_scheme calc
_refine_ls_wR_factor_gt 0.0652
_refine_ls_wR_factor_ref 0.0728
_reflns_number_gt 153
_reflns_number_total 179
_reflns_threshold_expression I>2\s(I)
_cod_data_source_file fa3198.cif
_cod_data_source_block CaIn2P2
_cod_database_code 2017323
_cod_database_fobs_code 2017323

loop_
_symmetry_equiv_pos_as_xyz
'x, y, z'
'-y, x-y, z'
'-x+y, -x, z'
'-x, -y, z+1/2'
'y, -x+y, z+1/2'
'x-y, x, z+1/2'
'y, x, -z'
'x-y, -y, -z'
'-x, -x+y, -z'
'-y, -x, -z+1/2'
'-x+y, y, -z+1/2'
'x, x-y, -z+1/2'
'-x, -y, -z'
'y, -x+y, -z'
'x-y, x, -z'
'x, y, -z-1/2'
'-y, x-y, -z-1/2'
'-x+y, -x, -z-1/2'
'-y, -x, z'
'-x+y, y, z'
'x, x-y, z'
'y, x, z-1/2'
'x-y, -y, z-1/2'
'-x, -x+y, z-1/2'

loop_
_atom_site_type_symbol
_atom_site_label
_atom_site_fract_x
_atom_site_fract_y
_atom_site_fract_z
_atom_site_U_iso_or_equiv
_atom_site_adp_type
_atom_site_calc_flag
_atom_site_refinement_flags
_atom_site_occupancy
_atom_site_disorder_assembly
_atom_site_disorder_group
Ca Ca1 0.0000 0.0000 0.5000 0.0062(6) Uani d S 1 . .
In In1 0.6667 0.3333 0.32934(4) 0.0059(3) Uani d S 1 . .
P P1 0.3333 0.6667 0.39679(16) 0.0050(6) Uani d S 1 . .

loop_
_atom_site_aniso_label
_atom_site_aniso_U_11
_atom_site_aniso_U_22
_atom_site_aniso_U_33
_atom_site_aniso_U_12
_atom_site_aniso_U_13
_atom_site_aniso_U_23
Ca1 0.0062(8) 0.0062(8) 0.0064(13) 0.0031(4) 0.000 0.000
In1 0.0062(4) 0.0062(4) 0.0054(4) 0.00308(18) 0.000 0.000
P1 0.0057(8) 0.0057(8) 0.0035(11) 0.0028(4) 0.000 0.000

loop_
_atom_type_symbol
_atom_type_description
_atom_type_scat_dispersion_real
_atom_type_scat_dispersion_imag
_atom_type_scat_source
P P 0.1023 0.0942 'International Tables Vol C Tables 4.2.6.8 and 6.1.1.4'
Ca Ca 0.2262 0.3064 'International Tables Vol C Tables 4.2.6.8 and 6.1.1.4'
In In -0.7276 1.3100 'International Tables Vol C Tables 4.2.6.8 and 6.1.1.4'

loop_
_geom_angle_atom_site_label_1
_geom_angle_atom_site_label_2
_geom_angle_atom_site_label_3
_geom_angle_site_symmetry_1
_geom_angle_site_symmetry_3
_geom_angle
_geom_angle_publ_flag
P1 Ca1 P1 . 13_666 93.54(7) y
P1 Ca1 In1 . 13_666 89.72(6) ?
In1 Ca1 In1 13_666 13_556 64.46(3) ?
P1 Ca1 In1 . . 43.48(3) ?
P1 In1 P1 1_655 . 101.22(7) y
P1 In1 In1 . 16_556 116.82(6) y
In1 In1 Ca1 16_556 1_655 141.987(19) ?
P1 In1 Ca1 . 1_655 101.19(7) ?
Ca1 In1 Ca1 1_665 1_655 64.46(3) ?
P1 In1 Ca1 . . 50.93(4) ?
In1 P1 In1 1_565 . 101.22(7) y
In1 P1 Ca1 . 1_565 169.09(10) ?
In1 P1 Ca1 . . 85.60(3) ?
P1 Ca1 P1 . 1_445 86.46(7) ?
P1 In1 P1 1_655 1_545 101.22(7) ?
P1 In1 P1 1_545 . 101.22(7) ?
P1 In1 Ca1 1_655 1_665 50.93(4) ?
P1 In1 Ca1 1_545 1_665 101.19(7) ?
In1 In1 Ca1 16_556 1_665 141.987(19) ?
P1 In1 Ca1 1_655 1_655 50.93(4) ?
P1 In1 Ca1 1_545 1_655 50.93(4) ?
P1 In1 Ca1 1_545 . 50.93(4) ?
In1 In1 Ca1 16_556 . 141.987(19) ?
Ca1 In1 Ca1 1_665 . 64.46(3) ?
Ca1 In1 Ca1 1_655 . 64.46(3) ?
In1 P1 In1 1_455 1_565 101.22(7) ?
In1 P1 In1 1_455 . 101.22(7) ?
In1 P1 Ca1 1_455 1_565 85.60(3) ?
In1 P1 Ca1 1_565 1_565 85.60(3) ?
In1 P1 Ca1 1_455 1_665 169.09(10) ?
In1 P1 Ca1 1_565 1_665 85.60(3) ?
In1 P1 Ca1 . 1_665 85.60(3) ?
Ca1 P1 Ca1 1_565 1_665 86.46(7) ?
In1 P1 Ca1 1_455 . 85.60(3) ?
In1 P1 Ca1 1_565 . 169.09(10) ?
Ca1 P1 Ca1 1_565 . 86.46(7) ?
Ca1 P1 Ca1 1_665 . 86.46(7) ?

loop_
_geom_bond_atom_site_label_1
_geom_bond_atom_site_label_2
_geom_bond_site_symmetry_2
_geom_bond_distance
_geom_bond_publ_flag
Ca1 P1 . 2.936(2) y
Ca1 In1 . 3.7706(14) ?
In1 P1 . 2.6021(16) y
In1 In1 16_556 2.7625(19) y
